data_9017413
loop_
_publ_author_name
'Demichelis, R.'
'Raiteri, P.'
'Gale, J. D.'
'Dovesi, R.'

_publ_section_title
;
 The multiple structures of vaterite
;
_journal_name_full 'Crystal Growth & Design'
_journal_page_first 2247
_journal_page_last 2251
_journal_volume 13
_journal_year 2013
_chemical_compound_source theoretical
_chemical_formula_sum 'C Ca O3'
_chemical_name_mineral Vaterite
_space_group_IT_number 1
_space_group_name_Hall 'C 1'
_space_group_name_H-M_alt 'C 1'
_symmetry_space_group_name_H-M 'C 1'
_cell_angle_alpha 90.43
_cell_angle_beta 99.88
_cell_angle_gamma 90.29
_cell_formula_units_Z 36
_cell_length_a 12.358
_cell_length_b 7.106
_cell_length_c 25.741
_cell_volume 2226.837
_database_code_amcsd 0019866
_exptl_crystal_density_diffrn 2.687
_cod_data_source_file inputs/fixed/downloads/14/14772.cif
_cod_data_source_block 14772
_cod_original_formula_sum 'Ca C O3'
_cod_database_code 9017413

loop_
_space_group_symop_operation_xyz
x,y,z
1/2+x,1/2+y,z

loop_
_atom_site_label
_atom_site_fract_x
_atom_site_fract_y
_atom_site_fract_z
Ca1 0.91150 0.28040 0.49610
Ca2 0.08000 0.71830 0.50270
Ca3 0.12950 0.73470 0.66860
Ca4 0.87890 0.26470 0.33240
Ca5 0.82580 0.73290 0.66950
Ca6 0.18450 0.25610 0.33240
Ca7 0.87870 0.75970 0.83550
Ca8 0.12050 0.23910 0.16340
Ca9 0.97300 0.21080 0.66310
Ca10 0.02580 0.78120 0.33560
Ca11 0.18850 0.76930 0.83480
Ca12 0.81200 0.21910 0.16840
Ca13 0.04440 0.23550 0.82990
Ca14 0.96020 0.76420 0.16950
Ca15 0.09800 0.27470 0.99620
Ca16 0.90190 0.74190 0.00260
Ca17 0.73940 0.75880 0.50180
Ca18 0.25010 0.77410 0.00180
C1 0.19190 0.09160 0.74490
C2 0.81100 0.90380 0.25590
C3 0.00650 0.53840 0.75540
C4 0.99650 0.45800 0.24480
C5 0.76220 0.39190 0.58340
C6 0.23430 0.60690 0.41640
C7 0.81870 0.09900 0.74950
C8 0.18360 0.89830 0.24990
C9 0.94090 0.94250 0.57830
C10 0.05640 0.04660 0.42130
C11 0.72560 0.95730 0.91080
C12 0.27580 0.04860 0.08870
C13 0.03940 0.90120 0.92120
C14 0.95700 0.10270 0.07820
C15 0.63120 0.88960 0.58870
C16 0.36650 0.10770 0.41080
C17 0.09190 0.60400 0.08370
C18 0.90890 0.40220 0.91650
O1 0.77710 0.44310 0.53670
O2 0.22300 0.56680 0.46470
O3 0.06010 0.94180 0.87480
O4 0.94180 0.06060 0.12560
O5 0.83610 0.05510 0.70240
O6 0.15610 0.94260 0.29460
O7 0.72530 0.81080 0.58980
O8 0.27750 0.19040 0.41790
O9 0.02160 0.58720 0.80520
O10 0.97800 0.40520 0.19540
O11 0.93270 0.12280 0.57450
O12 0.06400 0.86620 0.42340
O13 0.57490 0.92740 0.54280
O14 0.43570 0.05100 0.45050
O15 0.96270 0.87400 0.62570
O16 0.04130 0.12230 0.37490
O17 0.59680 0.92740 0.63210
O18 0.38320 0.08350 0.36260
O29_1 0.84060 0.45410 0.87570
O20 0.15460 0.55020 0.12630
O21 0.92750 0.83840 0.53670
O22 0.06360 0.14330 0.46410
O23 0.71990 0.89730 0.86250
O24 0.28220 0.14170 0.13220
O25 0.14690 0.05910 0.69610
O26 0.85260 0.94050 0.30500
O27 0.88540 0.05510 0.79170
O28 0.12360 0.93650 0.20500
O29_2 0.73850 0.84480 0.95010
O30 0.26020 0.12830 0.04300
O31 0.78530 0.67770 0.75330
O32 0.21920 0.31380 0.24640
O33 0.82970 0.43460 0.62590
O34 0.16510 0.55370 0.37580
O35 0.09920 0.96060 0.96410
O36 0.89030 0.05050 0.03660
O37 0.67540 0.29300 0.58660
O38 0.31960 0.70580 0.41080
O39 0.99930 0.32050 0.91090
O40 0.99970 0.68450 0.08690
O41 0.00360 0.36130 0.74450
O42 0.99750 0.63590 0.25450
O43 0.95520 0.79620 0.92340
O44 0.04320 0.20110 0.07440
O45 0.99560 0.66170 0.71890
O46 0.01250 0.33870 0.28240
O47 0.73030 0.19020 0.75310
O48 0.27520 0.81160 0.25000
O49 0.89160 0.42870 0.96470
O50 0.11690 0.58050 0.03690
O51 0.14610 0.04140 0.78370
O52 0.86000 0.95480 0.21820
O53 0.71660 0.13590 0.91850
O54 0.28480 0.86790 0.08950

loop_
_cod_changelog_entry_id
_cod_changelog_entry_author
_cod_changelog_entry_date
_cod_changelog_entry_text
1
;cod-tools version 3.10.1
Id: cif_fix_AMCSD_atom_labels 10224 2024-08-07 11:09:31Z saulius
;
2024-08-07T19:40:22+03:00
;Changed the following '_atom_site_label' values:
the first duplicated label 'O29'  converted to 'O29_1'
duplicated label 'O29' at index 64 converted to 'O29_2'
;

loop_
_cod_related_entry_id
_cod_related_entry_database
_cod_related_entry_code
1 AMCSD 0019866
